data_4346170
loop_
_publ_author_name
'Fujinami, Takeshi'
'Nishi, Koshiro'
'Hamada, Daisuke'
'Murakami, Keishiro'
'Matsumoto, Naohide'
'Iijima, Seiichiro'
'Kojima, Masaaki'
'Sunatsuki, Yukinari'

_publ_section_title
;
 Scan Rate Dependent Spin Crossover Iron(II) Complex with Two Different
 Relaxations and Thermal Hysteresis fac-[Fe(II)(HL(n-Pr))3]Cl&#x00B7;PF6
 (HL(n-Pr) = 2-Methylimidazol-4-yl-methylideneamino-n-propyl).
;
_journal_issue 15
_journal_name_full 'Inorganic chemistry'
_journal_page_first 7291
_journal_page_last 7300
_journal_paper_doi 10.1021/acs.inorgchem.5b00701
_journal_volume 54
_journal_year 2015
_chemical_formula_moiety 'C24 H39 Cl F6 Fe N9 P'
_chemical_formula_sum 'C24 H39 Cl F6 Fe N9 P'
_chemical_formula_weight 689.90
_space_group_IT_number 2
_space_group_name_Hall '-P 1'
_space_group_name_H-M_alt 'P -1'
_symmetry_cell_setting triclinic
_symmetry_Int_Tables_number 2
_symmetry_space_group_name_Hall '-P 1'
_symmetry_space_group_name_H-M 'P -1'
_atom_sites_solution_hydrogens geom
_atom_sites_solution_primary direct
_atom_sites_solution_secondary difmap
_cell_angle_alpha 85.164(2)
_cell_angle_beta 71.729(3)
_cell_angle_gamma 80.404(3)
_cell_formula_units_Z 2
_cell_length_a 10.4262(10)
_cell_length_b 12.8104(11)
_cell_length_c 12.9668(12)
_cell_measurement_reflns_used 7125
_cell_measurement_temperature 143
_cell_measurement_theta_max 27.44
_cell_measurement_theta_min 3.03
_cell_volume 1620.6(3)
_computing_cell_refinement 'RAPID AUTO'
_computing_data_collection 'RAPID AUTO (Rigaku, ????)'
_computing_data_reduction 'RAPID AUTO'
_computing_molecular_graphics 'CrystalStructure 4.0'
_computing_publication_material 'CrystalStructure 4.0 (Rigaku, 2010)'
_computing_structure_refinement 'CRYSTALS (Carruthers, et al., 1999)'
_computing_structure_solution 'SIR2004 (Burla, et al., 2005)'
_diffrn_ambient_temperature 130
_diffrn_detector_area_resol_mean 10.000
_diffrn_measured_fraction_theta_full 0.982
_diffrn_measured_fraction_theta_max 0.982
_diffrn_measurement_device_type 'Rigaku R-AXIS RAPID'
_diffrn_measurement_method \w
_diffrn_radiation_type 'Mo K\a'
_diffrn_radiation_wavelength 0.71075
_diffrn_reflns_av_R_equivalents 0.0912
_diffrn_reflns_limit_h_max 13
_diffrn_reflns_limit_h_min -13
_diffrn_reflns_limit_k_max 15
_diffrn_reflns_limit_k_min -16
_diffrn_reflns_limit_l_max 16
_diffrn_reflns_limit_l_min -16
_diffrn_reflns_number 15784
_diffrn_reflns_theta_full 27.45
_diffrn_reflns_theta_max 27.45
_diffrn_standards_number 0
_exptl_absorpt_coefficient_mu 0.661
_exptl_absorpt_correction_T_max 0.904
_exptl_absorpt_correction_T_min 0.304
_exptl_absorpt_correction_type multi-scan
_exptl_absorpt_process_details 'ABSCOR (Rigaku, 1995)'
_exptl_crystal_colour yellow
_exptl_crystal_density_diffrn 1.414
_exptl_crystal_density_method 'not measured'
_exptl_crystal_description block
_exptl_crystal_F_000 716.00
_exptl_crystal_size_max 0.265
_exptl_crystal_size_mid 0.230
_exptl_crystal_size_min 0.152
_refine_diff_density_max 1.600
_refine_diff_density_min -0.602
_refine_ls_extinction_method none
_refine_ls_goodness_of_fit_ref 1.004
_refine_ls_hydrogen_treatment constr
_refine_ls_number_parameters 436
_refine_ls_number_reflns 3866
_refine_ls_R_factor_gt 0.0773
_refine_ls_shift/su_max 0.000
_refine_ls_structure_factor_coef Fsqd
_refine_ls_weighting_details 'w = 1/[0.0034Fo^2^ + 1.0000\s(Fo^2^)]/(4Fo^2^)'
_refine_ls_weighting_scheme calc
_refine_ls_wR_factor_ref 0.1748
_reflns_number_gt 3866
_reflns_number_total 7276
_reflns_threshold_expression F^2^>2.0\s(F^2^)
_cod_data_source_file ic5b00701_si_001.cif
_cod_data_source_block n-PrClPF6-120K-130K-0.1K
_cod_database_code 4346170

loop_
_symmetry_equiv_pos_site_id
_symmetry_equiv_pos_as_xyz
1 +X,+Y,+Z
2 -X,-Y,-Z

loop_
_atom_site_label
_atom_site_type_symbol
_atom_site_fract_x
_atom_site_fract_y
_atom_site_fract_z
_atom_site_U_iso_or_equiv
_atom_site_adp_type
_atom_site_occupancy
_atom_site_symmetry_multiplicity
_atom_site_calc_flag
_atom_site_refinement_flags
Fe1 Fe 0.39342(8) 0.23101(6) 0.25407(6) 0.0350(3) Uani 1.0 2 d .
Cl1 Cl 0.17184(14) 0.36252(10) 0.82441(11) 0.0403(4) Uani 1.0 2 d .
P1 P 0.22484(17) 0.75539(13) 0.41756(13) 0.0490(6) Uani 1.0 2 d .
F1 F 0.1048(18) 0.743(2) 0.5350(13) 0.032(4) Uiso 0.3400 2 d .
F2 F 0.3259(19) 0.7674(17) 0.2979(14) 0.039(4) Uiso 0.3400 2 d .
F3 F 0.2937(14) 0.8150(13) 0.4806(10) 0.035(4) Uiso 0.3400 2 d .
F4 F 0.1236(17) 0.7137(11) 0.3625(15) 0.040(4) Uiso 0.3400 2 d .
F5 F 0.119(3) 0.8690(13) 0.3987(19) 0.039(6) Uiso 0.3400 2 d .
F6 F 0.3034(18) 0.6302(13) 0.4299(17) 0.055(5) Uiso 0.3400 2 d .
F7 F 0.120(2) 0.7690(11) 0.5391(12) 0.050(6) Uiso 0.3300 2 d .
F8 F 0.134(3) 0.7247(19) 0.5282(17) 0.079(9) Uiso 0.3300 2 d .
F9 F 0.3098(18) 0.7983(13) 0.2985(15) 0.069(7) Uiso 0.3300 2 d .
F10 F 0.3496(14) 0.7373(11) 0.3069(12) 0.052(5) Uiso 0.3300 2 d .
F11 F 0.316(2) 0.8356(13) 0.4518(14) 0.066(5) Uiso 0.3300 2 d .
F12 F 0.3371(14) 0.7929(10) 0.4651(11) 0.037(4) Uiso 0.3300 2 d .
F13 F 0.1209(15) 0.6896(12) 0.3913(11) 0.041(4) Uiso 0.3300 2 d .
F14 F 0.1563(14) 0.6906(13) 0.3514(13) 0.040(4) Uiso 0.3300 2 d .
F15 F 0.128(3) 0.8695(16) 0.4182(17) 0.058(8) Uiso 0.3300 2 d .
F16 F 0.1733(15) 0.8623(9) 0.3806(12) 0.046(4) Uiso 0.3300 2 d .
F17 F 0.2880(14) 0.6445(12) 0.4663(11) 0.048(4) Uiso 0.3300 2 d .
F18 F 0.3273(14) 0.6595(12) 0.4184(14) 0.054(5) Uiso 0.3300 2 d .
N1 N 0.0871(5) 0.4738(4) 0.1775(4) 0.0442(15) Uani 1.0 2 d .
N2 N 0.2467(5) 0.3545(4) 0.2124(4) 0.0344(13) Uani 1.0 2 d .
N3 N 0.4476(5) 0.2203(4) 0.0738(4) 0.0358(13) Uani 1.0 2 d .
N4 N 0.2207(5) 0.2534(4) 0.6059(4) 0.0439(15) Uani 1.0 2 d .
N5 N 0.3069(5) 0.2429(4) 0.4295(4) 0.0377(14) Uani 1.0 2 d .
N6 N 0.2448(5) 0.1206(4) 0.2917(4) 0.0357(13) Uani 1.0 2 d .
N7 N 0.6962(5) 0.4297(4) 0.2405(4) 0.0465(15) Uani 1.0 2 d .
N8 N 0.5506(5) 0.3237(4) 0.2424(4) 0.0351(13) Uani 1.0 2 d .
N9 N 0.5555(5) 0.1138(4) 0.2969(4) 0.0330(13) Uani 1.0 2 d .
C1 C 0.0827(7) 0.4530(5) 0.3720(5) 0.0472(18) Uani 1.0 2 d .
C2 C 0.1405(6) 0.4261(5) 0.2557(5) 0.0374(16) Uani 1.0 2 d .
C3 C 0.1612(6) 0.4290(5) 0.0817(5) 0.0406(17) Uani 1.0 2 d .
C4 C 0.2596(6) 0.3575(5) 0.1022(5) 0.0371(16) Uani 1.0 2 d .
C5 C 0.3665(6) 0.2855(5) 0.0337(5) 0.0368(16) Uani 1.0 2 d .
C6 C 0.5620(6) 0.1544(4) -0.0013(5) 0.0394(16) Uani 1.0 2 d .
C7 C 0.6972(6) 0.1832(5) -0.0041(5) 0.0412(17) Uani 1.0 2 d .
C8 C 0.7209(7) 0.2942(5) -0.0525(6) 0.054(2) Uani 1.0 2 d .
C9 C 0.3899(7) 0.3743(5) 0.5140(5) 0.0506(19) Uani 1.0 2 d .
C10 C 0.3077(6) 0.2908(5) 0.5151(5) 0.0395(17) Uani 1.0 2 d .
C11 C 0.1595(6) 0.1801(5) 0.5789(5) 0.0432(18) Uani 1.0 2 d .
C12 C 0.2128(6) 0.1719(5) 0.4687(5) 0.0401(17) Uani 1.0 2 d .
C13 C 0.1813(6) 0.1113(5) 0.3938(5) 0.0381(16) Uani 1.0 2 d .
C14 C 0.1989(6) 0.0669(5) 0.2167(5) 0.0407(17) Uani 1.0 2 d .
C15 C 0.0673(6) 0.1275(5) 0.2023(5) 0.0469(19) Uani 1.0 2 d .
C16 C 0.0171(7) 0.0739(6) 0.1253(6) 0.057(3) Uani 1.0 2 d .
C17 C 0.4931(6) 0.5135(5) 0.1841(5) 0.0495(19) Uani 1.0 2 d .
C18 C 0.5787(6) 0.4216(5) 0.2208(5) 0.0411(17) Uani 1.0 2 d .
C19 C 0.7473(6) 0.3324(5) 0.2753(5) 0.0457(19) Uani 1.0 2 d .
C20 C 0.6574(6) 0.2682(5) 0.2759(5) 0.0384(16) Uani 1.0 2 d .
C21 C 0.6514(6) 0.1567(5) 0.3074(5) 0.0390(17) Uani 1.0 2 d .
C22 C 0.5487(6) 0.0016(4) 0.3343(5) 0.0419(17) Uani 1.0 2 d .
C23 C 0.5629(6) -0.0682(5) 0.2411(5) 0.0457(18) Uani 1.0 2 d .
C24 C 0.7017(6) -0.0773(5) 0.1572(5) 0.0481(18) Uani 1.0 2 d .
H1 H 0.0128 0.5277 0.1889 0.0548 Uiso 1.0 2 calc R
H2 H 0.2069 0.2752 0.6757 0.0537 Uiso 1.0 2 calc R
H3 H 0.7368 0.4908 0.2298 0.0590 Uiso 1.0 2 calc R
H4 H 0.1504 0.4776 0.3960 0.0570 Uiso 1.0 2 calc R
H5 H 0.0056 0.5079 0.3801 0.0569 Uiso 1.0 2 calc R
H6 H 0.0538 0.3916 0.4151 0.0570 Uiso 1.0 2 calc R
H7 H 0.1462 0.4456 0.0148 0.0508 Uiso 1.0 2 calc R
H8 H 0.3764 0.2861 -0.0402 0.0469 Uiso 1.0 2 calc R
H9 H 0.5557 0.0814 0.0241 0.0472 Uiso 1.0 2 calc R
H10 H 0.5500 0.1640 -0.0729 0.0472 Uiso 1.0 2 calc R
H11 H 0.7008 0.1796 0.0699 0.0506 Uiso 1.0 2 calc R
H12 H 0.7693 0.1319 -0.0469 0.0505 Uiso 1.0 2 calc R
H13 H 0.6417 0.3440 -0.0195 0.0668 Uiso 1.0 2 calc R
H14 H 0.7994 0.3136 -0.0394 0.0668 Uiso 1.0 2 calc R
H15 H 0.7353 0.2946 -0.1294 0.0669 Uiso 1.0 2 calc R
H16 H 0.3678 0.4340 0.4694 0.0646 Uiso 1.0 2 calc R
H17 H 0.3709 0.3963 0.5869 0.0646 Uiso 1.0 2 calc R
H18 H 0.4851 0.3466 0.4855 0.0647 Uiso 1.0 2 calc R
H19 H 0.0941 0.1425 0.6257 0.0527 Uiso 1.0 2 calc R
H20 H 0.1169 0.0653 0.4184 0.0473 Uiso 1.0 2 calc R
H21 H 0.2705 0.0612 0.1475 0.0503 Uiso 1.0 2 calc R
H22 H 0.1836 -0.0035 0.2469 0.0504 Uiso 1.0 2 calc R
H23 H -0.0019 0.1338 0.2727 0.0590 Uiso 1.0 2 calc R
H24 H 0.0850 0.1975 0.1722 0.0591 Uiso 1.0 2 calc R
H25 H -0.0001 0.0046 0.1552 0.0727 Uiso 1.0 2 calc R
H26 H -0.0655 0.1142 0.1170 0.0728 Uiso 1.0 2 calc R
H27 H 0.0858 0.0676 0.0557 0.0728 Uiso 1.0 2 calc R
H28 H 0.4047 0.5265 0.2372 0.0602 Uiso 1.0 2 calc R
H29 H 0.5371 0.5753 0.1745 0.0600 Uiso 1.0 2 calc R
H30 H 0.4830 0.4977 0.1163 0.0601 Uiso 1.0 2 calc R
H31 H 0.8272 0.3146 0.2944 0.0582 Uiso 1.0 2 calc R
H32 H 0.7180 0.1177 0.3348 0.0488 Uiso 1.0 2 calc R
H33 H 0.4612 0.0008 0.3898 0.0523 Uiso 1.0 2 calc R
H34 H 0.6215 -0.0208 0.3666 0.0522 Uiso 1.0 2 calc R
H35 H 0.5473 -0.1386 0.2708 0.0553 Uiso 1.0 2 calc R
H36 H 0.4945 -0.0390 0.2061 0.0554 Uiso 1.0 2 calc R
H37 H 0.7113 -0.1304 0.1061 0.0586 Uiso 1.0 2 calc R
H38 H 0.7123 -0.0101 0.1194 0.0586 Uiso 1.0 2 calc R
H39 H 0.7705 -0.0960 0.1931 0.0587 Uiso 1.0 2 calc R

loop_
_atom_site_aniso_label
_atom_site_aniso_U_11
_atom_site_aniso_U_22
_atom_site_aniso_U_33
_atom_site_aniso_U_12
_atom_site_aniso_U_13
_atom_site_aniso_U_23
Fe1 0.0425(5) 0.0393(5) 0.0294(5) -0.0046(4) -0.0198(4) -0.0052(4)
Cl1 0.0510(9) 0.0392(8) 0.0364(8) -0.0027(7) -0.0218(7) -0.0069(6)
P1 0.0554(11) 0.0522(10) 0.0437(10) -0.0135(9) -0.0182(9) -0.0030(9)
N1 0.046(3) 0.045(3) 0.045(3) -0.002(3) -0.022(3) -0.002(3)
N2 0.046(3) 0.034(3) 0.027(3) -0.005(3) -0.015(3) -0.009(2)
N3 0.039(3) 0.037(3) 0.036(3) -0.004(2) -0.015(3) -0.012(2)
N4 0.047(3) 0.057(3) 0.030(3) -0.002(3) -0.018(3) -0.004(3)
N5 0.040(3) 0.036(3) 0.039(3) -0.000(3) -0.016(3) -0.007(3)
N6 0.043(3) 0.037(3) 0.031(3) -0.002(2) -0.017(3) -0.008(2)
N7 0.052(4) 0.043(3) 0.052(4) -0.016(3) -0.022(3) -0.003(3)
N8 0.044(3) 0.036(3) 0.031(3) 0.001(2) -0.020(3) -0.014(2)
N9 0.043(3) 0.033(3) 0.027(3) -0.003(2) -0.016(2) -0.010(2)
C1 0.058(4) 0.045(4) 0.039(4) -0.007(3) -0.016(3) -0.001(3)
C2 0.046(4) 0.043(4) 0.029(3) -0.011(3) -0.017(3) -0.004(3)
C3 0.051(4) 0.049(4) 0.026(3) -0.004(3) -0.019(3) -0.010(3)
C4 0.042(4) 0.045(4) 0.033(3) -0.003(3) -0.023(3) -0.008(3)
C5 0.039(4) 0.044(3) 0.035(4) -0.006(3) -0.020(3) -0.005(3)
C6 0.047(4) 0.039(3) 0.033(3) 0.000(3) -0.015(3) -0.003(3)
C7 0.046(4) 0.044(4) 0.036(4) 0.001(3) -0.017(3) -0.012(3)
C8 0.054(4) 0.061(4) 0.051(4) -0.008(4) -0.023(4) -0.001(4)
C9 0.065(5) 0.058(4) 0.038(4) -0.008(4) -0.026(3) -0.017(3)
C10 0.052(4) 0.040(4) 0.033(4) 0.005(3) -0.025(3) -0.012(3)
C11 0.050(4) 0.045(4) 0.036(4) -0.009(3) -0.017(3) 0.003(3)
C12 0.046(4) 0.044(4) 0.035(4) 0.002(3) -0.023(3) -0.004(3)
C13 0.043(4) 0.038(3) 0.038(4) -0.005(3) -0.018(3) -0.004(3)
C14 0.047(4) 0.042(4) 0.037(4) -0.009(3) -0.015(3) -0.009(3)
C15 0.045(4) 0.054(4) 0.049(4) -0.001(3) -0.024(3) -0.015(3)
C16 0.056(5) 0.070(5) 0.056(5) -0.006(4) -0.032(4) -0.017(4)
C17 0.050(4) 0.050(4) 0.049(4) -0.003(3) -0.020(3) -0.001(3)
C18 0.045(4) 0.051(4) 0.033(4) -0.001(3) -0.020(3) -0.015(3)
C19 0.047(4) 0.045(4) 0.053(4) -0.006(3) -0.026(3) -0.009(3)
C20 0.046(4) 0.044(4) 0.028(3) -0.004(3) -0.015(3) -0.012(3)
C21 0.042(4) 0.049(4) 0.032(3) -0.002(3) -0.020(3) -0.004(3)
C22 0.047(4) 0.038(3) 0.046(4) -0.003(3) -0.023(3) -0.001(3)
C23 0.053(4) 0.037(3) 0.048(4) -0.010(3) -0.016(3) -0.002(3)
C24 0.060(4) 0.037(3) 0.049(4) -0.002(3) -0.021(3) -0.007(3)

loop_
_atom_type_symbol
_atom_type_description
_atom_type_scat_dispersion_real
_atom_type_scat_dispersion_imag
_atom_type_scat_source
C C 0.0033 0.0016
;
International Tables for Crystallography
(1992, Vol. C, Tables 4.2.6.8 and 6.1.1.4)
;
H H 0.0000 0.0000
;
International Tables for Crystallography
(1992, Vol. C, Table 6.1.1.4)
;
N N 0.0061 0.0033
;
International Tables for Crystallography
(1992, Vol. C, Tables 4.2.6.8 and 6.1.1.4)
;
Fe Fe 0.3463 0.8444
;
International Tables for Crystallography
(1992, Vol. C, Tables 4.2.6.8 and 6.1.1.4)
;
Cl Cl 0.1484 0.1585
;
International Tables for Crystallography
(1992, Vol. C, Tables 4.2.6.8 and 6.1.1.4)
;
P P 0.1023 0.0942
;
International Tables for Crystallography
(1992, Vol. C, Tables 4.2.6.8 and 6.1.1.4)
;
F F 0.0171 0.0103
;
International Tables for Crystallography
(1992, Vol. C, Tables 4.2.6.8 and 6.1.1.4)
;

loop_
_geom_angle_atom_site_label_1
_geom_angle_atom_site_label_2
_geom_angle_atom_site_label_3
_geom_angle
_geom_angle_publ_flag
N2 Fe1 N3 77.06(16) yes
N2 Fe1 N5 96.40(16) yes
N2 Fe1 N6 90.25(18) yes
N2 Fe1 N8 98.62(18) yes
N2 Fe1 N9 175.26(19) yes
N3 Fe1 N5 170.78(19) yes
N3 Fe1 N6 94.97(18) yes
N3 Fe1 N8 93.23(17) yes
N3 Fe1 N9 103.49(15) yes
N5 Fe1 N6 78.39(18) yes
N5 Fe1 N8 94.20(18) yes
N5 Fe1 N9 83.57(16) yes
N6 Fe1 N8 169.08(18) yes
N6 Fe1 N9 94.38(17) yes
N8 Fe1 N9 76.66(17) yes
F1 P1 F2 172.9(11) yes
F1 P1 F3 86.6(10) yes
F1 P1 F4 86.2(10) yes
F1 P1 F5 84.8(10) yes
F1 P1 F6 91.8(10) yes
F1 P1 F7 14.3(11) yes
F1 P1 F8 11.2(12) yes
F1 P1 F9 162.9(10) yes
F1 P1 F10 166.2(10) yes
F1 P1 F11 100.7(10) yes
F1 P1 F12 97.8(9) yes
F1 P1 F13 74.9(10) yes
F1 P1 F14 93.9(10) yes
F1 P1 F15 80.1(11) yes
F1 P1 F16 100.3(10) yes
F1 P1 F17 78.8(9) yes
F1 P1 F18 102.8(10) yes
F2 P1 F3 99.6(10) yes
F2 P1 F4 87.1(10) yes
F2 P1 F5 91.5(10) yes
F2 P1 F6 90.5(10) yes
F2 P1 F7 168.4(10) yes
F2 P1 F8 170.6(12) yes
F2 P1 F9 14.4(10) yes
F2 P1 F10 16.1(9) yes
F2 P1 F11 85.0(10) yes
F2 P1 F12 89.0(10) yes
F2 P1 F13 99.0(10) yes
F2 P1 F14 80.0(10) yes
F2 P1 F15 97.0(10) yes
F2 P1 F16 76.9(9) yes
F2 P1 F17 104.7(9) yes
F2 P1 F18 80.9(10) yes
F3 P1 F4 167.0(7) yes
F3 P1 F5 92.2(11) yes
F3 P1 F6 99.8(10) yes
F3 P1 F7 73.8(9) yes
F3 P1 F8 85.9(12) yes
F3 P1 F9 94.8(9) yes
F3 P1 F10 98.6(8) yes
F3 P1 F11 15.8(8) yes
F3 P1 F12 17.2(6) yes
F3 P1 F13 161.5(6) yes
F3 P1 F14 178.5(7) yes
F3 P1 F15 83.5(12) yes
F3 P1 F16 85.5(9) yes
F3 P1 F17 88.4(8) yes
F3 P1 F18 89.5(9) yes
F4 P1 F5 76.3(10) yes
F4 P1 F6 91.2(9) yes
F4 P1 F7 97.7(10) yes
F4 P1 F8 89.2(12) yes
F4 P1 F9 89.0(10) yes
F4 P1 F10 90.9(9) yes
F4 P1 F11 160.9(8) yes
F4 P1 F12 175.4(7) yes
F4 P1 F13 16.4(8) yes
F4 P1 F14 14.5(7) yes
F4 P1 F15 84.6(12) yes
F4 P1 F16 85.2(9) yes
F4 P1 F17 100.8(8) yes
F4 P1 F18 102.6(9) yes
F5 P1 F6 167.3(12) yes
F5 P1 F7 79.5(10) yes
F5 P1 F8 96.0(11) yes
F5 P1 F9 78.1(9) yes
F5 P1 F10 107.6(9) yes
F5 P1 F11 86.5(11) yes
F5 P1 F12 106.3(10) yes
F5 P1 F13 87.4(10) yes
F5 P1 F14 89.3(11) yes
F5 P1 F15 9.7(13) yes
F5 P1 F16 17.3(9) yes
F5 P1 F17 163.5(8) yes
F5 P1 F18 172.3(10) yes
F6 P1 F7 99.9(8) yes
F6 P1 F8 80.9(11) yes
F6 P1 F9 104.8(8) yes
F6 P1 F10 74.8(8) yes
F6 P1 F11 106.2(10) yes
F6 P1 F12 86.3(9) yes
F6 P1 F13 79.9(9) yes
F6 P1 F14 78.8(10) yes
F6 P1 F15 171.1(11) yes
F6 P1 F16 167.1(9) yes
F6 P1 F17 16.8(9) yes
F6 P1 F18 15.4(9) yes
F7 P1 F8 21.1(10) yes
F7 P1 F9 154.3(8) yes
F7 P1 F10 170.1(10) yes
F7 P1 F11 87.1(9) yes
F7 P1 F12 86.6(9) yes
F7 P1 F13 88.0(9) yes
F7 P1 F14 106.9(9) yes
F7 P1 F15 73.0(9) yes
F7 P1 F16 92.9(8) yes
F7 P1 F17 84.9(7) yes
F7 P1 F18 108.2(9) yes
F8 P1 F9 174.1(11) yes
F8 P1 F10 155.7(10) yes
F8 P1 F11 101.1(12) yes
F8 P1 F12 94.3(12) yes
F8 P1 F13 75.8(12) yes
F8 P1 F14 94.4(12) yes
F8 P1 F15 91.2(11) yes
F8 P1 F16 111.4(10) yes
F8 P1 F17 67.6(10) yes
F8 P1 F18 91.5(11) yes
F9 P1 F10 30.0(8) yes
F9 P1 F11 79.2(10) yes
F9 P1 F12 87.9(9) yes
F9 P1 F13 103.3(9) yes
F9 P1 F14 85.2(9) yes
F9 P1 F15 83.0(9) yes
F9 P1 F16 62.9(8) yes
F9 P1 F17 118.3(7) yes
F9 P1 F18 94.3(8) yes
F10 P1 F11 86.4(8) yes
F10 P1 F12 84.8(8) yes
F10 P1 F13 99.1(8) yes
F10 P1 F14 80.5(8) yes
F10 P1 F15 113.0(9) yes
F10 P1 F16 92.9(7) yes
F10 P1 F17 88.6(7) yes
F10 P1 F18 64.7(8) yes
F11 P1 F12 20.3(8) yes
F11 P1 F13 172.7(8) yes
F11 P1 F14 164.3(8) yes
F11 P1 F15 79.1(13) yes
F11 P1 F16 76.1(9) yes
F11 P1 F17 98.0(9) yes
F11 P1 F18 93.3(9) yes
F12 P1 F13 164.1(7) yes
F12 P1 F14 161.3(7) yes
F12 P1 F15 98.4(12) yes
F12 P1 F16 96.4(8) yes
F12 P1 F17 77.8(8) yes
F12 P1 F18 74.3(8) yes
F13 P1 F14 19.0(7) yes
F13 P1 F15 94.3(12) yes
F13 P1 F16 98.8(9) yes
F13 P1 F17 86.9(8) yes
F13 P1 F18 93.3(9) yes
F14 P1 F15 98.0(12) yes
F14 P1 F16 95.8(9) yes
F14 P1 F17 90.3(8) yes
F14 P1 F18 88.9(9) yes
F15 P1 F16 20.2(9) yes
F15 P1 F17 157.8(9) yes
F15 P1 F18 172.3(13) yes
F16 P1 F17 173.8(9) yes
F16 P1 F18 156.1(8) yes
F17 P1 F18 24.0(7) yes
P1 F1 F7 77(3) yes
P1 F1 F8 60(5) yes
F7 F1 F8 101(7) yes
P1 F2 F9 87(4) yes
P1 F2 F10 84(3) yes
F9 F2 F10 158(7) yes
P1 F3 F11 98(4) yes
P1 F3 F12 90(3) yes
F11 F3 F12 77(3) yes
P1 F4 F13 80(4) yes
P1 F4 F14 83(4) yes
F13 F4 F14 75(4) yes
P1 F5 F15 67(5) yes
P1 F5 F16 55(2) yes
F15 F5 F16 79(8) yes
P1 F6 F17 74(3) yes
P1 F6 F18 57(3) yes
F17 F6 F18 87(5) yes
P1 F7 F1 88(3) yes
P1 F7 F8 69(3) yes
F1 F7 F8 35(4) yes
P1 F8 F1 109(5) yes
P1 F8 F7 90(3) yes
P1 F8 F17 59.4(9) yes
F1 F8 F7 44(6) yes
F1 F8 F17 168(5) yes
F7 F8 F17 134(4) yes
P1 F9 F2 78(4) yes
P1 F9 F10 74.1(15) yes
P1 F9 F16 54.4(7) yes
F2 F9 F10 12(4) yes
F2 F9 F16 131(4) yes
F10 F9 F16 128.4(19) yes
P1 F10 F2 80(3) yes
P1 F10 F9 75.9(14) yes
P1 F10 F18 54.2(6) yes
F2 F10 F9 10(4) yes
F2 F10 F18 134(3) yes
F9 F10 F18 129.1(18) yes
P1 F11 F3 66(4) yes
P1 F11 F12 75(3) yes
F3 F11 F12 53(3) yes
P1 F12 F3 72(3) yes
P1 F12 F11 85(3) yes
F3 F12 F11 50(3) yes
P1 F13 F4 84(4) yes
P1 F13 F14 82(3) yes
F4 F13 F14 48(3) yes
P1 F14 F4 83(4) yes
P1 F14 F13 79(3) yes
F4 F14 F13 57(4) yes
P1 F15 F5 103(6) yes
P1 F15 F16 65(3) yes
F5 F15 F16 70(6) yes
P1 F16 F5 108(3) yes
P1 F16 F9 62.8(8) yes
P1 F16 F15 95(3) yes
F5 F16 F9 151(4) yes
F5 F16 F15 31(5) yes
F9 F16 F15 158(3) yes
P1 F17 F6 89(3) yes
P1 F17 F8 53.1(8) yes
P1 F17 F18 66.2(17) yes
F6 F17 F8 128(4) yes
F6 F17 F18 45(3) yes
F8 F17 F18 119(2) yes
P1 F18 F6 108(3) yes
P1 F18 F10 61.1(8) yes
P1 F18 F17 89.8(17) yes
F6 F18 F10 132(4) yes
F6 F18 F17 48(4) yes
F10 F18 F17 150(2) yes
C2 N1 C3 107.9(5) yes
Fe1 N2 C2 142.4(4) yes
Fe1 N2 C4 111.9(3) yes
C2 N2 C4 105.5(5) yes
Fe1 N3 C5 112.3(4) yes
Fe1 N3 C6 129.5(4) yes
C5 N3 C6 118.1(5) yes
C10 N4 C11 109.1(5) yes
Fe1 N5 C10 144.9(4) yes
Fe1 N5 C12 109.2(4) yes
C10 N5 C12 105.9(5) yes
Fe1 N6 C13 113.5(5) yes
Fe1 N6 C14 128.9(4) yes
C13 N6 C14 117.2(5) yes
C18 N7 C19 108.4(6) yes
Fe1 N8 C18 141.4(5) yes
Fe1 N8 C20 113.1(4) yes
C18 N8 C20 105.3(5) yes
Fe1 N9 C21 112.8(4) yes
Fe1 N9 C22 127.8(4) yes
C21 N9 C22 118.1(5) yes
N1 C2 N2 110.0(5) yes
N1 C2 C1 123.0(5) yes
N2 C2 C1 127.0(6) yes
N1 C3 C4 106.7(6) yes
N2 C4 C3 109.8(5) yes
N2 C4 C5 118.2(5) yes
C3 C4 C5 131.9(6) yes
N3 C5 C4 120.4(6) yes
N3 C6 C7 111.4(5) yes
C6 C7 C8 114.2(5) yes
N4 C10 N5 110.3(6) yes
N4 C10 C9 123.9(6) yes
N5 C10 C9 125.8(5) yes
N4 C11 C12 106.1(5) yes
N5 C12 C11 108.6(6) yes
N5 C12 C13 119.8(5) yes
C11 C12 C13 131.4(6) yes
N6 C13 C12 118.9(6) yes
N6 C14 C15 110.8(5) yes
C14 C15 C16 112.1(5) yes
N7 C18 N8 110.3(5) yes
N7 C18 C17 123.1(6) yes
N8 C18 C17 126.5(6) yes
N7 C19 C20 105.4(6) yes
N8 C20 C19 110.5(5) yes
N8 C20 C21 117.2(6) yes
C19 C20 C21 132.3(6) yes
N9 C21 C20 119.5(6) yes
N9 C22 C23 111.4(5) yes
C22 C23 C24 113.5(6) yes

loop_
_geom_bond_atom_site_label_1
_geom_bond_atom_site_label_2
_geom_bond_distance
_geom_bond_publ_flag
Fe1 N2 2.168(5) yes
Fe1 N3 2.237(5) yes
Fe1 N5 2.177(5) yes
Fe1 N6 2.186(5) yes
Fe1 N8 2.141(5) yes
Fe1 N9 2.241(5) yes
P1 F1 1.656(15) yes
P1 F2 1.591(16) yes
P1 F3 1.556(17) yes
P1 F4 1.62(2) yes
P1 F5 1.725(19) yes
P1 F6 1.694(17) yes
P1 F7 1.617(15) yes
P1 F8 1.51(2) yes
P1 F9 1.623(17) yes
P1 F10 1.609(13) yes
P1 F11 1.68(2) yes
P1 F12 1.634(17) yes
P1 F13 1.608(18) yes
P1 F14 1.624(19) yes
P1 F15 1.63(3) yes
P1 F16 1.483(12) yes
P1 F17 1.628(15) yes
P1 F18 1.490(14) yes
F1 F7 0.41(4) yes
F1 F8 0.34(3) yes
F2 F9 0.40(3) yes
F2 F10 0.45(3) yes
F3 F11 0.46(2) yes
F3 F12 0.484(18) yes
F4 F13 0.46(3) yes
F4 F14 0.41(2) yes
F5 F15 0.30(4) yes
F5 F16 0.54(3) yes
F6 F17 0.49(3) yes
F6 F18 0.47(3) yes
F7 F8 0.58(3) yes
F8 F17 1.75(3) yes
F9 F10 0.84(2) yes
F9 F16 1.62(2) yes
F10 F18 1.66(3) yes
F11 F12 0.59(2) yes
F13 F14 0.534(18) yes
F15 F16 0.56(3) yes
F17 F18 0.66(2) yes
N1 C2 1.360(8) yes
N1 C3 1.356(7) yes
N2 C2 1.320(7) yes
N2 C4 1.390(8) yes
N3 C5 1.284(8) yes
N3 C6 1.469(6) yes
N4 C10 1.349(7) yes
N4 C11 1.345(9) yes
N5 C10 1.315(8) yes
N5 C12 1.399(8) yes
N6 C13 1.286(7) yes
N6 C14 1.471(9) yes
N7 C18 1.349(9) yes
N7 C19 1.370(8) yes
N8 C18 1.322(8) yes
N8 C20 1.387(8) yes
N9 C21 1.265(9) yes
N9 C22 1.483(7) yes
C1 C2 1.485(8) yes
C3 C4 1.335(8) yes
C4 C5 1.434(7) yes
C6 C7 1.505(9) yes
C7 C8 1.531(8) yes
C9 C10 1.475(10) yes
C11 C12 1.368(8) yes
C12 C13 1.437(10) yes
C14 C15 1.518(9) yes
C15 C16 1.517(11) yes
C17 C18 1.494(9) yes
C19 C20 1.343(10) yes
C20 C21 1.458(8) yes
C22 C23 1.518(9) yes
C23 C24 1.506(8) yes
N1 H1 0.930 no
N4 H2 0.930 no
N7 H3 0.930 no
C1 H4 0.960 no
C1 H5 0.960 no
C1 H6 0.960 no
C3 H7 0.930 no
C5 H8 0.930 no
C6 H9 0.970 no
C6 H10 0.970 no
C7 H11 0.970 no
C7 H12 0.970 no
C8 H13 0.960 no
C8 H14 0.960 no
C8 H15 0.960 no
C9 H16 0.960 no
C9 H17 0.960 no
C9 H18 0.960 no
C11 H19 0.930 no
C13 H20 0.930 no
C14 H21 0.970 no
C14 H22 0.970 no
C15 H23 0.970 no
C15 H24 0.970 no
C16 H25 0.960 no
C16 H26 0.960 no
C16 H27 0.960 no
C17 H28 0.960 no
C17 H29 0.960 no
C17 H30 0.960 no
C19 H31 0.930 no
C21 H32 0.930 no
C22 H33 0.970 no
C22 H34 0.970 no
C23 H35 0.970 no
C23 H36 0.970 no
C24 H37 0.960 no
C24 H38 0.960 no
C24 H39 0.960 no

loop_
_geom_contact_atom_site_label_1
_geom_contact_atom_site_label_2
_geom_contact_distance
_geom_contact_publ_flag
_geom_contact_site_symmetry_2
N1 C5 3.577(7) no .
N2 C17 3.451(9) no .
N3 C8 3.068(8) no .
N3 C14 3.477(7) no .
N4 C13 3.585(9) no .
N5 C1 3.453(8) no .
N5 C21 3.469(7) no .
N6 C22 3.466(8) no .
N8 C7 3.575(7) no .
N8 C9 3.457(7) no .
N9 C12 3.562(7) no .
N9 C24 3.062(7) no .
C2 C5 3.506(7) no .
C5 C7 3.375(8) no .
C5 C8 3.528(9) no .
C10 C13 3.525(10) no .
C13 C15 3.050(10) no .
C18 C21 3.519(8) no .
C21 C23 3.418(9) no .
C21 C24 3.588(9) no .
Cl1 N1 3.136(5) no 2_566
Cl1 N4 3.125(6) no .
Cl1 N7 3.130(6) no 2_666
Cl1 C3 3.476(7) no 1_556
F1 C1 3.35(3) no 2_566
F1 C11 3.49(2) no 2_566
F1 C12 3.32(2) no 2_566
F1 C13 3.155(19) no 2_566
F1 C19 3.29(2) no 2_666
F2 C8 3.54(3) no 2_665
F2 C23 3.38(3) no 1_565
F3 C19 3.490(15) no 2_666
F3 C20 3.409(15) no 2_666
F3 C21 3.040(17) no 2_666
F4 N4 3.440(19) no 2_566
F4 C1 3.424(16) no .
F4 C11 2.927(17) no 2_566
F5 C11 2.99(3) no 2_566
F5 C12 3.45(3) no 2_566
F5 C13 3.27(2) no 1_565
F5 C13 3.42(2) no 2_566
F5 C14 3.34(2) no 1_565
F6 C9 3.432(18) no .
F6 C9 3.49(3) no 2_666
F6 C17 3.488(19) no .
F7 C12 3.45(3) no 2_566
F7 C13 3.14(2) no 2_566
F7 C15 3.549(16) no 2_566
F7 C19 3.22(2) no 2_666
F8 C1 3.37(3) no 2_566
F8 C13 3.50(3) no 2_566
F8 C19 3.15(3) no 2_666
F9 C23 3.24(2) no 1_565
F10 C17 3.292(14) no .
F10 C23 3.491(16) no 1_565
F11 C21 3.25(2) no 2_666
F11 C22 3.402(19) no 1_565
F11 C23 3.418(17) no 1_565
F12 C9 3.334(15) no 2_666
F12 C19 3.519(15) no 2_666
F12 C20 3.399(16) no 2_666
F12 C21 3.115(17) no 2_666
F13 N4 3.503(17) no 2_566
F13 C1 3.162(17) no .
F13 C11 3.042(16) no 2_566
F14 C1 3.230(18) no .
F14 C11 3.312(15) no 2_566
F15 C11 3.15(4) no 2_566
F15 C12 3.50(3) no 2_566
F15 C13 3.21(3) no 1_565
F15 C13 3.36(3) no 2_566
F15 C14 3.47(2) no 1_565
F16 N6 3.532(13) no 1_565
F16 C11 3.471(17) no 2_566
F16 C13 3.225(14) no 1_565
F16 C14 3.224(14) no 1_565
F17 C9 3.509(16) no .
F17 C9 3.414(17) no 2_666
F17 C19 3.288(16) no 2_666
F18 C9 3.283(19) no 2_666
F18 C17 3.506(17) no .
N1 Cl1 3.136(5) no 2_566
N4 Cl1 3.125(6) no .
N4 F4 3.440(19) no 2_566
N4 F13 3.503(17) no 2_566
N6 F16 3.532(13) no 1_545
N7 Cl1 3.130(6) no 2_666
C1 F1 3.35(3) no 2_566
C1 F4 3.424(16) no .
C1 F8 3.37(3) no 2_566
C1 F13 3.162(17) no .
C1 F14 3.230(18) no .
C1 C1 3.439(8) no 2_566
C3 Cl1 3.476(7) no 1_554
C8 F2 3.54(3) no 2_665
C9 F6 3.432(18) no .
C9 F6 3.49(3) no 2_666
C9 F12 3.334(15) no 2_666
C9 F17 3.509(16) no .
C9 F17 3.414(17) no 2_666
C9 F18 3.283(19) no 2_666
C11 F1 3.49(2) no 2_566
C11 F4 2.927(17) no 2_566
C11 F5 2.99(3) no 2_566
C11 F13 3.042(16) no 2_566
C11 F14 3.312(15) no 2_566
C11 F15 3.15(4) no 2_566
C11 F16 3.471(17) no 2_566
C12 F1 3.32(2) no 2_566
C12 F5 3.45(3) no 2_566
C12 F7 3.45(3) no 2_566
C12 F15 3.50(3) no 2_566
C13 F1 3.155(19) no 2_566
C13 F5 3.27(2) no 1_545
C13 F5 3.42(2) no 2_566
C13 F7 3.14(2) no 2_566
C13 F8 3.50(3) no 2_566
C13 F15 3.21(3) no 1_545
C13 F15 3.36(3) no 2_566
C13 F16 3.225(14) no 1_545
C14 F5 3.34(2) no 1_545
C14 F15 3.47(2) no 1_545
C14 F16 3.224(14) no 1_545
C15 F7 3.549(16) no 2_566
C17 F6 3.488(19) no .
C17 F10 3.292(14) no .
C17 F18 3.506(17) no .
C19 F1 3.29(2) no 2_666
C19 F3 3.490(15) no 2_666
C19 F7 3.22(2) no 2_666
C19 F8 3.15(3) no 2_666
C19 F12 3.519(15) no 2_666
C19 F17 3.288(16) no 2_666
C20 F3 3.409(15) no 2_666
C20 F12 3.399(16) no 2_666
C21 F3 3.040(17) no 2_666
C21 F11 3.25(2) no 2_666
C21 F12 3.115(17) no 2_666
C22 F11 3.402(19) no 1_545
C23 F2 3.38(3) no 1_545
C23 F9 3.24(2) no 1_545
C23 F10 3.491(16) no 1_545
C23 F11 3.418(17) no 1_545.
Cl1 H1 2.2316 no 2_566
Cl1 H2 2.2107 no .
Cl1 H3 2.2109 no 2_666
Cl1 H7 2.6891 no 1_556
Cl1 H8 3.1546 no 1_556
Cl1 H17 3.1697 no .
Cl1 H29 3.2679 no 2_666
Cl1 H37 3.1888 no 2_656
Cl1 H39 3.3806 no 2_656
P1 H19 3.5609 no 2_566
F1 H5 3.5609 no 2_566
F1 H6 2.4901 no 2_566
F1 H19 3.4622 no 2_566
F1 H20 3.0394 no 2_566
F1 H23 2.8791 no 2_566
F1 H31 2.5430 no 2_666
F2 H10 2.9217 no 2_665
F2 H15 2.6739 no 2_665
F2 H22 3.1757 no 1_565
F2 H28 3.1581 no .
F2 H29 3.1797 no .
F2 H35 2.6924 no 1_565
F2 H36 3.2095 no 1_565
F3 H18 2.9476 no 2_666
F3 H20 3.5860 no 1_565
F3 H31 3.2295 no 2_666
F3 H32 2.5729 no 2_666
F3 H33 3.1196 no 1_565
F3 H35 3.2382 no 1_565
F4 H4 2.9981 no .
F4 H5 3.0532 no .
F4 H6 3.2229 no 2_566
F4 H15 2.9202 no 2_665
F4 H19 2.6466 no 2_566
F4 H28 3.5079 no .
F5 H19 2.3665 no 2_566
F5 H20 2.5465 no 1_565
F5 H20 2.8918 no 2_566
F5 H22 2.4476 no 1_565
F6 H4 2.8607 no .
F6 H16 2.5438 no .
F6 H17 3.5760 no .
F6 H17 3.2954 no 2_666
F6 H18 2.8186 no 2_666
F6 H28 2.7492 no .
F6 H29 3.4869 no .
F6 H31 3.4908 no 2_666
F7 H6 2.8673 no 2_566
F7 H19 3.5438 no 2_566
F7 H20 2.9144 no 2_566
F7 H23 2.6713 no 2_566
F7 H31 2.5054 no 2_666
F7 H32 3.2555 no 2_666
F8 H5 3.4884 no 2_566
F8 H6 2.5448 no 2_566
F8 H20 3.3753 no 2_566
F8 H23 3.0940 no 2_566
F8 H31 2.4548 no 2_666
F9 H10 2.8705 no 2_665
F9 H15 2.7791 no 2_665
F9 H22 2.7880 no 1_565
F9 H28 3.5438 no .
F9 H29 3.5340 no .
F9 H35 2.6404 no 1_565
F9 H36 2.9923 no 1_565
F10 H10 3.1147 no 2_665
F10 H15 2.7947 no 2_665
F10 H28 2.8299 no .
F10 H29 2.8668 no .
F10 H35 2.7116 no 1_565
F10 H36 3.4309 no 1_565
F11 H18 3.0860 no 2_666
F11 H20 3.3879 no 1_565
F11 H32 2.7805 no 2_666
F11 H33 2.7255 no 1_565
F11 H35 2.8299 no 1_565
F11 H36 3.5502 no 1_565
F12 H17 3.4828 no 2_666
F12 H18 2.5475 no 2_666
F12 H31 3.3565 no 2_666
F12 H32 2.7788 no 2_666
F12 H33 3.1054 no 1_565
F12 H35 2.9540 no 1_565
F13 H4 2.6798 no .
F13 H5 2.8259 no .
F13 H6 2.8326 no 2_566
F13 H15 3.2586 no 2_665
F13 H19 2.8847 no 2_566
F13 H28 3.4711 no .
F14 H4 2.7478 no .
F14 H5 2.9662 no .
F14 H6 3.3387 no 2_566
F14 H15 2.7460 no 2_665
F14 H19 3.0396 no 2_566
F14 H28 3.1013 no .
F15 H19 2.5811 no 2_566
F15 H20 2.4926 no 1_565
F15 H20 2.8106 no 2_566
F15 H22 2.6096 no 1_565
F16 H19 2.8258 no 2_566
F16 H20 2.6224 no 1_565
F16 H20 3.3673 no 2_566
F16 H22 2.3264 no 1_565
F17 H4 3.1036 no .
F17 H6 3.5029 no 2_566
F17 H16 2.6873 no .
F17 H17 3.5202 no .
F17 H17 3.3614 no 2_666
F17 H18 2.6508 no 2_666
F17 H28 3.2353 no .
F17 H31 3.0113 no 2_666
F18 H4 3.2860 no .
F18 H16 2.8997 no .
F18 H17 3.0884 no 2_666
F18 H18 2.6161 no 2_666
F18 H28 2.8455 no .
F18 H29 3.3758 no .
F18 H31 3.5836 no 2_666
N1 H3 3.4714 no 1_455
N1 H14 3.3095 no 2_665
N1 H31 3.5413 no 1_455
N4 H5 3.5171 no 2_566
N4 H34 3.2039 no 2_656
N4 H35 3.3782 no 2_656
N4 H39 3.1726 no 2_656
N7 H1 3.5738 no 1_655
N7 H7 3.5746 no 2_665
N7 H17 3.1314 no 2_666
C1 H4 3.3001 no 2_566
C1 H5 3.1132 no 2_566
C1 H6 3.3356 no 2_566
C3 H14 3.3683 no 2_665
C5 H29 3.0924 no 2_665
C5 H30 3.5479 no 2_665
C5 H37 3.1554 no 2_655
C6 H9 3.5115 no 2_655
C6 H21 3.3864 no 2_655
C6 H36 3.3928 no 2_655
C6 H37 3.5848 no 2_655
C7 H26 3.2929 no 1_655
C7 H27 3.5888 no 2_655
C8 H28 3.5725 no 2_665
C8 H30 3.3399 no 2_665
C11 H34 3.0147 no 2_656
C11 H39 3.3143 no 2_656
C12 H34 3.4336 no 2_656
C14 H12 3.4128 no 2_655
C15 H31 3.1699 no 1_455
C15 H32 3.5247 no 1_455
C16 H12 3.1648 no 2_655
C16 H27 3.5917 no 2_555
C16 H32 3.4324 no 1_455
C16 H37 3.5401 no 2_655
C16 H38 3.5454 no 1_455
C16 H38 3.5712 no 2_655
C16 H39 3.5007 no 1_455
C17 H8 3.2698 no 2_665
C17 H13 3.1991 no 2_665
C17 H15 3.3213 no 2_665
C19 H23 3.3250 no 1_655
C19 H24 3.5471 no 1_655
C19 H26 3.5317 no 1_655
C20 H26 3.3966 no 1_655
C21 H23 3.4652 no 1_655
C21 H26 3.1981 no 1_655
C22 H33 3.5443 no 2_656
C23 H10 3.1931 no 2_655
C24 H2 3.4038 no 2_656
C24 H8 3.5071 no 2_655
C24 H10 3.5055 no 2_655
C24 H25 3.4355 no 1_655
C24 H27 2.9570 no 2_655

loop_
_geom_hbond_atom_site_label_D
_geom_hbond_atom_site_label_H
_geom_hbond_atom_site_label_A
_geom_hbond_site_symmetry_A
_geom_hbond_distance_DA
_geom_hbond_distance_DH
_geom_hbond_distance_HA
_geom_hbond_angle_DHA
_geom_hbond_publ_flag
N1 H1 Cl1 2_566 3.136(5) 0.930 2.232 163.8 no
N4 H2 Cl1 . 3.125(6) 0.930 2.211 167.2 no
N7 H3 Cl1 2_666 3.130(6) 0.930 2.211 169.8 no
